data_4331899
loop_
_publ_author_name
'Fang, Qianrong'
'Zhu, Guangshan'
'Xue, Ming'
'Sun, Jinyu'
'Sun, Fuxing'
'Qiu, Shilun'

_publ_section_title
;
 Structure, Luminescence, and Adsorption Properties of Two Chiral
 Microporous Metal&#x2212;Organic Frameworks
;
_journal_issue 9
_journal_name_full 'Inorganic Chemistry'
_journal_page_first 3582
_journal_page_last 3587
_journal_paper_doi 10.1021/ic051810k
_journal_volume 45
_journal_year 2006
_chemical_formula_moiety 'C30 H34 N4 O18 Zn3'
_chemical_formula_sum 'C30 H34 N4 O18 Zn3'
_chemical_formula_weight 934.72
_chemical_melting_point ?
_chemical_name_systematic
; 
 ? 
;
_space_group_IT_number 92
_symmetry_cell_setting tetragonal
_symmetry_space_group_name_Hall 'P 4abw 2nw'
_symmetry_space_group_name_H-M 'P 41 21 2'
_atom_sites_solution_hydrogens geom
_atom_sites_solution_primary direct
_atom_sites_solution_secondary difmap
_audit_creation_method SHELXL-97
_cell_angle_alpha 90.00
_cell_angle_beta 90.00
_cell_angle_gamma 90.00
_cell_formula_units_Z 8
_cell_length_a 13.6929(19)
_cell_length_b 13.6929(19)
_cell_length_c 50.664(10)
_cell_measurement_temperature 293(2)
_cell_volume 9499(3)
_computing_cell_refinement 'Bruker SMART'
_computing_data_collection 'Bruker SMART'
_computing_data_reduction 'Bruker SAINT'
_computing_molecular_graphics SHELXP-97
_computing_publication_material SHELXTL
_computing_structure_refinement 'SHELXL-97 (Sheldrick, 1997)'
_computing_structure_solution 'SHELXS-97 (Sheldrick, 1990)'
_diffrn_ambient_temperature 293(2)
_diffrn_detector_area_resol_mean 9.00cm
_diffrn_measured_fraction_theta_full 0.967
_diffrn_measured_fraction_theta_max 0.967
_diffrn_measurement_device_type 'CCD area detector'
_diffrn_measurement_method 'phi and omega scans'
_diffrn_radiation_monochromator graphite
_diffrn_radiation_source 'fine-focus sealed tube'
_diffrn_radiation_type MoK\a
_diffrn_radiation_wavelength 0.71073
_diffrn_reflns_av_R_equivalents 0.0883
_diffrn_reflns_av_sigmaI/netI 0.0810
_diffrn_reflns_limit_h_max 17
_diffrn_reflns_limit_h_min -13
_diffrn_reflns_limit_k_max 18
_diffrn_reflns_limit_k_min -18
_diffrn_reflns_limit_l_max 56
_diffrn_reflns_limit_l_min -64
_diffrn_reflns_number 58564
_diffrn_reflns_theta_full 28.22
_diffrn_reflns_theta_max 28.22
_diffrn_reflns_theta_min 1.21
_diffrn_standards_decay_% none
_diffrn_standards_interval_count none
_diffrn_standards_interval_time none
_diffrn_standards_number none
_exptl_absorpt_coefficient_mu 1.567
_exptl_absorpt_correction_type none
_exptl_crystal_colour colorless
_exptl_crystal_density_diffrn 1.307
_exptl_crystal_density_meas ?
_exptl_crystal_density_method 'not measured'
_exptl_crystal_description block
_exptl_crystal_F_000 3808
_exptl_crystal_size_max 0.38
_exptl_crystal_size_mid 0.18
_exptl_crystal_size_min 0.18
_refine_diff_density_max 1.611
_refine_diff_density_min -0.520
_refine_diff_density_rms 0.195
_refine_ls_abs_structure_details 'Flack H D (1983), Acta Cryst. A39, 876-881'
_refine_ls_abs_structure_Flack 0.38(2)
_refine_ls_extinction_method none
_refine_ls_goodness_of_fit_ref 1.079
_refine_ls_hydrogen_treatment mixed
_refine_ls_matrix_type full
_refine_ls_number_parameters 496
_refine_ls_number_reflns 11110
_refine_ls_number_restraints 52
_refine_ls_restrained_S_all 1.083
_refine_ls_R_factor_all 0.1081
_refine_ls_R_factor_gt 0.0761
_refine_ls_shift/su_max 0.046
_refine_ls_shift/su_mean 0.003
_refine_ls_structure_factor_coef Fsqd
_refine_ls_weighting_details 'calc w=1/[\s^2^(Fo^2^)+(0.1351P)^2^+1.3349P] where P=(Fo^2^+2Fc^2^)/3'
_refine_ls_weighting_scheme calc
_refine_ls_wR_factor_gt 0.2000
_refine_ls_wR_factor_ref 0.2191
_reflns_number_gt 8261
_reflns_number_total 11110
_reflns_threshold_expression >2sigma(I)
_cod_data_source_file ic051810ksup1.cif
_cod_data_source_block b
_cod_depositor_comments
;
The following automatic conversions were performed:

'_chemical_melting_point' value 'not measured' was changed to '?' -
the value is undefined or not given.

Automatic conversion script
Id: cif_fix_values 1891 2012-01-12 08:04:46Z andrius 

The following automatic conversions were performed:

'_exptl_crystal_density_meas' value 'none' was changed to '?' - the
value is perceived as not measured.

Automatic conversion script
Id: cif_fix_values 3008 2015-01-20 13:52:24Z robertas 
;
_cod_original_sg_symbol_H-M P4(1)2(1)2
_cod_database_code 4331899

loop_
_symmetry_equiv_pos_as_xyz
'x, y, z'
'-x, -y, z+1/2'
'-y+1/2, x+1/2, z+1/4'
'y+1/2, -x+1/2, z+3/4'
'-x+1/2, y+1/2, -z+1/4'
'x+1/2, -y+1/2, -z+3/4'
'y, x, -z'
'-y, -x, -z+1/2'

loop_
_atom_site_label
_atom_site_type_symbol
_atom_site_fract_x
_atom_site_fract_y
_atom_site_fract_z
_atom_site_U_iso_or_equiv
_atom_site_adp_type
_atom_site_occupancy
_atom_site_symmetry_multiplicity
_atom_site_calc_flag
_atom_site_refinement_flags
Zn1 Zn 1.00475(3) 0.41549(3) 0.117667(9) 0.02326(11) Uani 1 1 d .
Zn2 Zn 0.48799(3) 0.36198(3) 0.255324(9) 0.02311(11) Uani 1 1 d .
Zn3 Zn 1.05397(4) 0.26897(4) 0.168110(11) 0.03136(13) Uani 1 1 d .
N1 N 0.9000(4) 0.0137(4) 0.13961(12) 0.0740(19) Uani 1 1 d D
N2 N 1.2800(3) 0.0873(4) 0.19485(11) 0.0651(17) Uani 1 1 d D
N3 N 0.4055(4) 0.1308(4) 0.29735(10) 0.0695(17) Uani 1 1 d D
N4 N 0.4037(4) 0.2995(4) 0.12170(11) 0.0690(18) Uani 1 1 d D
O1 O 0.9386(2) 0.3410(2) 0.14751(7) 0.0317(8) Uani 1 1 d .
O2 O 0.8529(3) 0.3134(3) 0.11174(7) 0.0528(11) Uani 1 1 d .
O3 O 0.6789(3) 0.3999(2) 0.22024(7) 0.0436(10) Uani 1 1 d .
O4 O 0.5584(2) 0.2918(3) 0.22468(7) 0.0422(9) Uani 1 1 d .
O5 O 0.6147(3) 0.0384(3) 0.12197(8) 0.0573(12) Uani 1 1 d .
O6 O 0.5368(2) 0.0177(2) 0.15941(7) 0.0432(10) Uani 1 1 d .
O7 O 1.0706(2) 0.3109(2) 0.09653(7) 0.0357(9) Uani 1 1 d .
O8 O 1.1315(3) 0.2402(3) 0.13250(6) 0.0395(9) Uani 1 1 d .
O9 O 0.9728(2) 0.0428(3) 0.03175(7) 0.0438(10) Uani 1 1 d .
O10 O 1.0869(3) -0.0658(3) 0.02201(7) 0.0461(10) Uani 1 1 d .
O11 O 1.3852(2) -0.0148(2) 0.11498(7) 0.0349(8) Uani 1 1 d .
O12 O 1.3753(2) -0.1003(2) 0.07741(6) 0.0321(8) Uani 1 1 d .
O13 O 0.9812(3) 0.1299(3) 0.16260(10) 0.0678(14) Uani 1 1 d D
O14 O 1.1666(3) 0.2027(3) 0.18772(8) 0.0523(11) Uani 1 1 d D
O15 O 0.3998(2) 0.2595(2) 0.26898(7) 0.0380(9) Uani 1 1 d D
O16 O 0.4491(9) 0.2673(9) 0.08048(18) 0.213(4) Uani 1 1 d DU
O17 O 0.9800(3) 0.2779(4) 0.20358(9) 0.0690(14) Uani 1 1 d .
O18 O 0.1386(9) 0.3906(8) 0.2676(2) 0.217(4) Uani 1 1 d U
C1 C 0.8613(3) 0.3080(3) 0.13567(10) 0.0326(12) Uani 1 1 d .
C2 C 0.7797(3) 0.2661(3) 0.15238(8) 0.0252(10) Uani 1 1 d .
C3 C 0.7271(3) 0.1886(3) 0.14209(10) 0.0297(11) Uani 1 1 d .
H3A H 0.7432 0.1638 0.1256 0.036 Uiso 1 1 calc R
C4 C 0.6503(3) 0.1476(3) 0.15630(10) 0.0316(11) Uani 1 1 d .
C5 C 0.6237(3) 0.1901(3) 0.18017(9) 0.0302(11) Uani 1 1 d .
H5A H 0.5729 0.1631 0.1899 0.036 Uiso 1 1 calc R
C6 C 0.6714(3) 0.2718(3) 0.18966(9) 0.0283(11) Uani 1 1 d .
C7 C 0.7521(3) 0.3087(3) 0.17635(9) 0.0284(11) Uani 1 1 d .
H7A H 0.7873 0.3608 0.1833 0.034 Uiso 1 1 calc R
C8 C 0.5963(4) 0.0628(3) 0.14526(11) 0.0378(13) Uani 1 1 d .
C9 C 0.6346(4) 0.3247(3) 0.21356(9) 0.0314(11) Uani 1 1 d .
C10 C 1.1136(3) 0.2443(3) 0.10811(9) 0.0273(11) Uani 1 1 d .
C11 C 1.1480(3) 0.1583(3) 0.09194(9) 0.0260(10) Uani 1 1 d .
C12 C 1.0929(3) 0.1255(3) 0.07045(9) 0.0300(11) Uani 1 1 d .
H12A H 1.0379 0.1604 0.0653 0.036 Uiso 1 1 calc R
C13 C 1.1183(3) 0.0439(3) 0.05710(9) 0.0297(11) Uani 1 1 d .
C14 C 1.2023(3) -0.0068(3) 0.06348(8) 0.0284(11) Uani 1 1 d .
H14A H 1.2207 -0.0614 0.0537 0.034 Uiso 1 1 calc R
C15 C 1.2598(3) 0.0249(3) 0.08486(9) 0.0274(11) Uani 1 1 d .
C16 C 1.2304(3) 0.1059(3) 0.09911(9) 0.0262(10) Uani 1 1 d .
H16A H 1.2665 0.1255 0.1137 0.031 Uiso 1 1 calc R
C17 C 1.0540(3) 0.0043(3) 0.03460(8) 0.0277(10) Uani 1 1 d .
C18 C 1.3486(3) -0.0357(3) 0.09239(9) 0.0258(10) Uani 1 1 d .
C19 C 0.9562(5) 0.0915(4) 0.14211(15) 0.074(2) Uani 1 1 d D
H19A H 0.9790 0.1197 0.1266 0.089 Uiso 1 1 calc R
C20 C 0.8562(7) -0.0369(6) 0.16063(19) 0.120(4) Uani 1 1 d D
H20A H 0.8754 -0.0076 0.1770 0.179 Uiso 1 1 calc R
H20B H 0.8769 -0.1039 0.1603 0.179 Uiso 1 1 calc R
H20C H 0.7865 -0.0338 0.1589 0.179 Uiso 1 1 calc R
C21 C 0.8765(7) -0.0235(7) 0.11423(17) 0.110(3) Uani 1 1 d DU
H21A H 0.9083 0.0153 0.1010 0.164 Uiso 1 1 calc R
H21B H 0.8071 -0.0209 0.1117 0.164 Uiso 1 1 calc R
H21C H 0.8983 -0.0899 0.1129 0.164 Uiso 1 1 calc R
C22 C 1.2033(5) 0.1253(5) 0.18323(13) 0.0616(19) Uani 1 1 d D
H22A H 1.1743 0.0880 0.1701 0.074 Uiso 1 1 calc R
C23 C 1.3311(8) 0.1450(8) 0.2133(2) 0.133(4) Uani 1 1 d DU
H23A H 1.2965 0.2050 0.2161 0.199 Uiso 1 1 calc R
H23B H 1.3953 0.1590 0.2066 0.199 Uiso 1 1 calc R
H23C H 1.3364 0.1103 0.2297 0.199 Uiso 1 1 calc R
C24 C 1.3209(7) -0.0063(6) 0.1871(2) 0.112(4) Uani 1 1 d D
H24A H 1.2791 -0.0365 0.1743 0.169 Uiso 1 1 calc R
H24B H 1.3261 -0.0477 0.2024 0.169 Uiso 1 1 calc R
H24C H 1.3845 0.0035 0.1796 0.169 Uiso 1 1 calc R
C25 C 0.4363(4) 0.1840(4) 0.27809(11) 0.0457(15) Uani 1 1 d D
H25A H 0.4935 0.1629 0.2700 0.055 Uiso 1 1 calc R
C27 C 0.3187(8) 0.1706(10) 0.3114(3) 0.176(4) Uani 1 1 d DU
H27A H 0.2966 0.2286 0.3026 0.264 Uiso 1 1 calc R
H27B H 0.3360 0.1860 0.3292 0.264 Uiso 1 1 calc R
H27C H 0.2674 0.1228 0.3113 0.264 Uiso 1 1 calc R
C26 C 0.4527(6) 0.0415(5) 0.30595(17) 0.088(3) Uani 1 1 d D
H26A H 0.5043 0.0252 0.2939 0.132 Uiso 1 1 calc R
H26B H 0.4057 -0.0105 0.3063 0.132 Uiso 1 1 calc R
H26C H 0.4791 0.0507 0.3233 0.132 Uiso 1 1 calc R
C28 C 0.4492(8) 0.2424(7) 0.10396(16) 0.124(4) Uani 1 1 d D
H28A H 0.4801 0.1852 0.1092 0.149 Uiso 1 1 calc R
C29 C 0.3845(6) 0.2676(8) 0.14842(14) 0.103(3) Uani 1 1 d D
H29A H 0.4163 0.2061 0.1515 0.154 Uiso 1 1 calc R
H29B H 0.3154 0.2603 0.1509 0.154 Uiso 1 1 calc R
H29C H 0.4092 0.3153 0.1606 0.154 Uiso 1 1 calc R
C30 C 0.3627(7) 0.3893(6) 0.1136(2) 0.105(3) Uani 1 1 d DU
H30A H 0.3804 0.4021 0.0956 0.157 Uiso 1 1 calc R
H30B H 0.3869 0.4408 0.1247 0.157 Uiso 1 1 calc R
H30C H 0.2928 0.3861 0.1151 0.157 Uiso 1 1 calc R

loop_
_atom_site_aniso_label
_atom_site_aniso_U_11
_atom_site_aniso_U_22
_atom_site_aniso_U_33
_atom_site_aniso_U_23
_atom_site_aniso_U_13
_atom_site_aniso_U_12
Zn1 0.0217(2) 0.0186(2) 0.0295(2) 0.00239(19) -0.0022(2) 0.00292(19)
Zn2 0.0228(2) 0.0220(2) 0.0246(2) 0.00165(19) -0.00140(19) -0.0052(2)
Zn3 0.0306(3) 0.0243(2) 0.0391(3) 0.0045(2) -0.0034(2) -0.0051(2)
N1 0.041(3) 0.048(3) 0.133(5) -0.026(3) -0.005(3) -0.007(2)
N2 0.047(3) 0.068(3) 0.081(4) -0.008(3) -0.008(3) 0.022(3)
N3 0.068(3) 0.070(3) 0.070(3) 0.035(3) 0.020(3) 0.004(3)
N4 0.051(3) 0.061(3) 0.095(4) -0.008(3) 0.007(3) 0.008(3)
O1 0.0170(14) 0.0209(14) 0.057(2) 0.0013(14) -0.0004(14) -0.0027(12)
O2 0.053(2) 0.071(3) 0.0348(19) 0.0019(18) 0.0078(18) -0.015(2)
O3 0.0428(19) 0.0350(18) 0.053(2) -0.0185(16) 0.0114(17) -0.0079(16)
O4 0.0358(17) 0.047(2) 0.0435(18) -0.0083(16) 0.0185(15) -0.0132(16)
O5 0.068(3) 0.051(2) 0.053(2) -0.0229(19) -0.005(2) -0.017(2)
O6 0.0370(18) 0.0340(17) 0.059(2) -0.0138(16) -0.0083(16) -0.0148(15)
O7 0.0404(18) 0.0279(15) 0.0387(18) -0.0011(14) 0.0023(15) 0.0099(15)
O8 0.0431(18) 0.0403(18) 0.0350(17) -0.0073(15) -0.0060(15) 0.0186(16)
O9 0.0361(18) 0.051(2) 0.0444(19) -0.0136(17) -0.0196(15) 0.0059(17)
O10 0.0462(19) 0.048(2) 0.044(2) -0.0164(17) -0.0104(17) 0.0017(17)
O11 0.0320(15) 0.0281(15) 0.0446(18) -0.0061(14) -0.0089(14) 0.0103(14)
O12 0.0363(16) 0.0286(15) 0.0315(16) -0.0069(13) -0.0029(14) 0.0128(14)
O13 0.059(3) 0.041(2) 0.103(3) 0.001(2) -0.012(3) -0.011(2)
O14 0.058(2) 0.046(2) 0.053(2) 0.0056(18) -0.013(2) 0.0101(19)
O15 0.0297(16) 0.0359(17) 0.0484(19) 0.0070(16) 0.0024(15) -0.0105(14)
O16 0.220(7) 0.203(6) 0.217(7) -0.004(5) 0.022(5) 0.000(5)
O17 0.063(3) 0.090(3) 0.054(2) 0.014(2) 0.014(2) -0.006(3)
O18 0.209(6) 0.191(6) 0.251(7) 0.009(5) -0.028(5) -0.012(5)
C1 0.027(2) 0.027(2) 0.044(3) -0.001(2) 0.007(2) 0.0071(19)
C2 0.0226(19) 0.025(2) 0.028(2) 0.0005(18) -0.0001(18) -0.0056(18)
C3 0.028(2) 0.027(2) 0.034(2) -0.0039(19) 0.004(2) 0.0037(19)
C4 0.027(2) 0.023(2) 0.045(3) -0.006(2) -0.004(2) -0.0030(19)
C5 0.027(2) 0.025(2) 0.039(2) -0.0047(19) -0.001(2) -0.0073(18)
C6 0.027(2) 0.025(2) 0.033(2) -0.0019(19) -0.0049(19) 0.0009(18)
C7 0.028(2) 0.024(2) 0.033(2) -0.0038(18) 0.0009(18) -0.0060(18)
C8 0.029(2) 0.027(2) 0.058(3) -0.007(2) -0.014(2) -0.002(2)
C9 0.034(2) 0.030(2) 0.030(2) -0.0037(19) -0.004(2) 0.001(2)
C10 0.0202(19) 0.028(2) 0.034(2) -0.0052(19) 0.0020(18) 0.0040(17)
C11 0.027(2) 0.024(2) 0.027(2) -0.0003(17) 0.0001(18) 0.0049(18)
C12 0.027(2) 0.035(2) 0.028(2) 0.0008(19) -0.0075(19) 0.0081(19)
C13 0.028(2) 0.032(2) 0.028(2) 0.0002(19) -0.0094(18) 0.0054(19)
C14 0.035(2) 0.026(2) 0.025(2) -0.0049(18) -0.0031(18) 0.0076(19)
C15 0.027(2) 0.024(2) 0.032(2) -0.0008(18) -0.0094(18) 0.0069(17)
C16 0.028(2) 0.023(2) 0.027(2) -0.0010(17) -0.0051(18) -0.0004(18)
C17 0.027(2) 0.031(2) 0.025(2) -0.0005(19) -0.0011(18) 0.002(2)
C18 0.0210(19) 0.026(2) 0.031(2) 0.0023(18) 0.0030(18) 0.0002(17)
C19 0.043(3) 0.053(3) 0.127(6) -0.035(4) -0.007(4) -0.005(3)
C20 0.094(6) 0.068(5) 0.197(11) 0.030(7) -0.001(7) -0.007(5)
C21 0.099(5) 0.111(5) 0.118(5) -0.037(4) -0.005(4) -0.008(4)
C22 0.065(4) 0.059(4) 0.061(4) -0.013(3) -0.007(3) -0.005(3)
C23 0.125(6) 0.138(6) 0.134(6) -0.012(5) -0.025(5) 0.019(5)
C24 0.084(6) 0.113(8) 0.140(8) -0.009(7) -0.017(6) 0.018(6)
C25 0.039(3) 0.044(3) 0.053(3) -0.003(3) 0.009(2) -0.012(2)
C27 0.183(7) 0.172(7) 0.172(7) 0.023(6) 0.028(6) 0.015(6)
C26 0.104(6) 0.055(4) 0.106(6) 0.030(4) -0.021(5) 0.012(4)
C28 0.170(9) 0.097(7) 0.105(7) 0.003(6) 0.063(7) 0.014(7)
C29 0.078(5) 0.147(9) 0.083(6) 0.004(6) -0.014(5) -0.018(6)
C30 0.092(5) 0.091(5) 0.131(5) 0.013(4) 0.015(4) 0.015(4)

loop_
_atom_type_symbol
_atom_type_description
_atom_type_scat_dispersion_real
_atom_type_scat_dispersion_imag
_atom_type_scat_source
C C 0.0033 0.0016 'International Tables Vol C Tables 4.2.6.8 and 6.1.1.4'
H H 0.0000 0.0000 'International Tables Vol C Tables 4.2.6.8 and 6.1.1.4'
N N 0.0061 0.0033 'International Tables Vol C Tables 4.2.6.8 and 6.1.1.4'
O O 0.0106 0.0060 'International Tables Vol C Tables 4.2.6.8 and 6.1.1.4'
Zn Zn 0.2839 1.4301 'International Tables Vol C Tables 4.2.6.8 and 6.1.1.4'

loop_
_geom_angle_atom_site_label_1
_geom_angle_atom_site_label_2
_geom_angle_atom_site_label_3
_geom_angle
_geom_angle_site_symmetry_1
_geom_angle_site_symmetry_3
O11 Zn1 O7 103.79(14) 5_755 .
O11 Zn1 O1 104.43(13) 5_755 .
O7 Zn1 O1 103.84(13) . .
O11 Zn1 O6 100.32(14) 5_755 5_655
O7 Zn1 O6 104.86(14) . 5_655
O1 Zn1 O6 135.94(13) . 5_655
O11 Zn1 O5 94.76(14) 5_755 5_655
O7 Zn1 O5 157.42(14) . 5_655
O1 Zn1 O5 83.45(13) . 5_655
O6 Zn1 O5 58.48(14) 5_655 5_655
O11 Zn1 C8 98.41(14) 5_755 5_655
O7 Zn1 C8 132.62(16) . 5_655
O1 Zn1 C8 110.36(15) . 5_655
O6 Zn1 C8 29.24(16) 5_655 5_655
O5 Zn1 C8 29.24(15) 5_655 5_655
O15 Zn2 O10 106.39(15) . 5_655
O15 Zn2 O3 93.00(14) . 8_665
O10 Zn2 O3 160.61(15) 5_655 8_665
O15 Zn2 O4 102.61(14) . .
O10 Zn2 O4 87.04(15) 5_655 .
O3 Zn2 O4 88.70(15) 8_665 .
O15 Zn2 O9 99.77(14) . 3_545
O10 Zn2 O9 88.91(15) 5_655 3_545
O3 Zn2 O9 87.82(15) 8_665 3_545
O4 Zn2 O9 157.50(14) . 3_545
O15 Zn2 Zn2 169.21(10) . 8_665
O10 Zn2 Zn2 83.42(11) 5_655 8_665
O3 Zn2 Zn2 77.26(10) 8_665 8_665
O4 Zn2 Zn2 82.03(10) . 8_665
O9 Zn2 Zn2 75.52(10) 3_545 8_665
O12 Zn3 O14 88.68(14) 5_755 .
O12 Zn3 O17 94.81(16) 5_755 .
O14 Zn3 O17 88.48(18) . .
O12 Zn3 O8 91.13(13) 5_755 .
O14 Zn3 O8 87.34(15) . .
O17 Zn3 O8 172.66(17) . .
O12 Zn3 O1 90.03(12) 5_755 .
O14 Zn3 O1 178.66(14) . .
O17 Zn3 O1 92.00(16) . .
O8 Zn3 O1 92.31(13) . .
O12 Zn3 O13 178.70(17) 5_755 .
O14 Zn3 O13 91.14(16) . .
O17 Zn3 O13 86.48(19) . .
O8 Zn3 O13 87.57(16) . .
O1 Zn3 O13 90.14(14) . .
C19 N1 C20 125.1(7) . .
C19 N1 C21 120.5(7) . .
C20 N1 C21 114.4(7) . .
C22 N2 C23 118.2(7) . .
C22 N2 C24 122.6(6) . .
C23 N2 C24 118.8(7) . .
C25 N3 C26 124.0(6) . .
C25 N3 C27 114.6(7) . .
C26 N3 C27 121.4(7) . .
C28 N4 C30 119.8(7) . .
C28 N4 C29 122.3(7) . .
C30 N4 C29 117.5(7) . .
C1 O1 Zn1 101.2(3) . .
C1 O1 Zn3 132.0(3) . .
Zn1 O1 Zn3 105.38(13) . .
C9 O3 Zn2 130.7(3) . 8_665
C9 O4 Zn2 123.6(3) . .
C8 O5 Zn1 81.0(3) . 5_645
C8 O6 Zn1 97.8(3) . 5_645
C10 O7 Zn1 119.3(3) . .
C10 O8 Zn3 136.4(3) . .
C17 O9 Zn2 130.3(3) . 4_554
C17 O10 Zn2 123.9(3) . 5_645
C18 O11 Zn1 125.8(3) . 5_745
C18 O12 Zn3 134.9(3) . 5_745
C19 O13 Zn3 128.4(5) . .
C22 O14 Zn3 128.1(4) . .
C25 O15 Zn2 118.5(3) . .
O2 C1 O1 121.0(4) . .
O2 C1 C2 120.6(4) . .
O1 C1 C2 118.4(4) . .
C3 C2 C7 120.4(4) . .
C3 C2 C1 117.6(4) . .
C7 C2 C1 121.7(4) . .
C2 C3 C4 120.5(4) . .
C5 C4 C3 118.6(4) . .
C5 C4 C8 121.6(4) . .
C3 C4 C8 119.8(4) . .
C6 C5 C4 121.2(4) . .
C5 C6 C7 120.1(4) . .
C5 C6 C9 120.9(4) . .
C7 C6 C9 118.9(4) . .
C6 C7 C2 119.0(4) . .
O5 C8 O6 122.7(5) . .
O5 C8 C4 117.6(5) . .
O6 C8 C4 119.7(5) . .
O5 C8 Zn1 69.8(3) . 5_645
O6 C8 Zn1 53.0(2) . 5_645
C4 C8 Zn1 172.6(4) . 5_645
O3 C9 O4 125.1(4) . .
O3 C9 C6 117.2(4) . .
O4 C9 C6 117.6(4) . .
O7 C10 O8 126.3(4) . .
O7 C10 C11 117.8(4) . .
O8 C10 C11 115.8(4) . .
C16 C11 C12 118.5(4) . .
C16 C11 C10 121.1(4) . .
C12 C11 C10 120.3(4) . .
C13 C12 C11 121.1(4) . .
C12 C13 C14 120.8(4) . .
C12 C13 C17 121.0(4) . .
C14 C13 C17 118.2(4) . .
C13 C14 C15 119.3(4) . .
C16 C15 C14 119.1(4) . .
C16 C15 C18 122.7(4) . .
C14 C15 C18 118.1(4) . .
C15 C16 C11 121.0(4) . .
O10 C17 O9 126.6(4) . .
O10 C17 C13 116.5(4) . .
O9 C17 C13 116.7(4) . .
O12 C18 O11 126.8(4) . .
O12 C18 C15 118.6(4) . .
O11 C18 C15 114.5(4) . .
O13 C19 N1 126.6(7) . .
O14 C22 N2 127.1(6) . .
O15 C25 N3 128.5(5) . .
O16 C28 N4 118.9(10) . .

loop_
_geom_bond_atom_site_label_1
_geom_bond_atom_site_label_2
_geom_bond_distance
_geom_bond_site_symmetry_2
Zn1 O11 1.988(3) 5_755
Zn1 O7 2.003(3) .
Zn1 O1 2.036(3) .
Zn1 O6 2.041(3) 5_655
Zn1 O5 2.405(4) 5_655
Zn1 C8 2.533(5) 5_655
Zn2 O15 1.976(3) .
Zn2 O10 1.987(4) 5_655
Zn2 O3 2.049(4) 8_665
Zn2 O4 2.065(3) .
Zn2 O9 2.067(3) 3_545
Zn2 Zn2 2.9550(10) 8_665
Zn3 O12 2.048(3) 5_755
Zn3 O14 2.046(4) .
Zn3 O17 2.067(4) .
Zn3 O8 2.130(3) .
Zn3 O1 2.135(3) .
Zn3 O13 2.167(4) .
N1 C19 1.321(7) .
N1 C20 1.405(10) .
N1 C21 1.420(9) .
N2 C22 1.312(8) .
N2 C23 1.410(10) .
N2 C24 1.451(9) .
N3 C25 1.289(7) .
N3 C26 1.450(8) .
N3 C27 1.488(11) .
N4 C28 1.344(9) .
N4 C30 1.413(9) .
N4 C29 1.446(9) .
O1 C1 1.298(6) .
O2 C1 1.220(6) .
O3 C9 1.242(6) .
O3 Zn2 2.050(3) 8_665
O4 C9 1.268(6) .
O5 C8 1.252(7) .
O5 Zn1 2.405(4) 5_645
O6 C8 1.249(6) .
O6 Zn1 2.041(3) 5_645
O7 C10 1.234(5) .
O8 C10 1.261(6) .
O9 C17 1.239(5) .
O9 Zn2 2.067(3) 4_554
O10 C17 1.237(6) .
O10 Zn2 1.987(4) 5_645
O11 C18 1.282(5) .
O11 Zn1 1.988(3) 5_745
O12 C18 1.221(5) .
O12 Zn3 2.048(3) 5_745
O13 C19 1.213(8) .
O14 C22 1.195(7) .
O15 C25 1.238(6) .
O16 C28 1.237(11) .
C1 C2 1.515(6) .
C2 C3 1.383(6) .
C2 C7 1.399(6) .
C3 C4 1.393(7) .
C4 C5 1.391(7) .
C4 C8 1.486(6) .
C5 C6 1.381(6) .
C6 C7 1.390(6) .
C6 C9 1.498(6) .
C8 Zn1 2.532(5) 5_645
C10 C11 1.510(6) .
C11 C16 1.386(6) .
C11 C12 1.398(6) .
C12 C13 1.352(7) .
C13 C14 1.382(6) .
C13 C17 1.540(6) .
C14 C15 1.408(6) .
C15 C16 1.383(6) .
C15 C18 1.521(6) .
